data_2010010
loop_
_publ_author_name
'Flensburg, Claus'
'Egholm, Michael'

_publ_section_title
;
 Ethyl 9-adeninylacetate at 122 K
;
_journal_issue 9
_journal_name_full 'Acta Crystallographica Section C'
_journal_page_first 1480
_journal_page_last 1482
_journal_paper_doi 10.1107/S010827019400541X
_journal_volume 50
_journal_year 1994
_chemical_formula_moiety 'C9 H11 N5 O2'
_chemical_formula_sum 'C9 H11 N5 O2'
_chemical_formula_weight 221.23
_chemical_melting_point 227
_chemical_name_common 'Ethyl adenin-9-ylacetate'
_chemical_name_systematic
;
Ethyl 9-(6-amino-(imidazo[5,4-d]pyrimidine))-acetate
;
_space_group_IT_number 61
_symmetry_cell_setting orthorhombic
_symmetry_space_group_name_Hall '-P 2ac 2ab'
_symmetry_space_group_name_H-M 'P b c a'
_cell_angle_alpha 90.00
_cell_angle_beta 90.00
_cell_angle_gamma 90.00
_cell_formula_units_Z 8
_cell_length_a 19.4943(15)
_cell_length_b 12.2427(7)
_cell_length_c 8.5428(5)
_cell_measurement_reflns_used 22
_cell_measurement_temperature 122(2)
_cell_measurement_theta_max 46.16
_cell_measurement_theta_min 38.99
_cell_volume 2038.8(2)
_computing_cell_refinement 'Enraf Nonius CAD4 software'
_computing_data_collection 'Enraf Nonius CAD4 software'
_computing_data_reduction 'DREADD (Blessing, 1987)'
_computing_molecular_graphics 'ORTEPII (Johnson, 1976)'
_computing_publication_material SHELXL93
_computing_structure_refinement 'SHELXL93 (Sheldrick, 1994)'
_computing_structure_solution 'SHELXS86 (Sheldrick, 1985)'
_diffrn_ambient_temperature 122(2)
_diffrn_measurement_device 'CAD4 diffractometer'
_diffrn_measurement_method 'Profile data from \w-2\q scans'
_diffrn_radiation_monochromator graphite
_diffrn_radiation_source 'fine-focus sealed tube'
_diffrn_radiation_type CuK\a
_diffrn_radiation_wavelength 1.5418
_diffrn_reflns_av_R_equivalents 0.0145
_diffrn_reflns_av_sigmaI/netI 0.0222
_diffrn_reflns_limit_h_max 24
_diffrn_reflns_limit_h_min -24
_diffrn_reflns_limit_k_max 15
_diffrn_reflns_limit_k_min -15
_diffrn_reflns_limit_l_max 10
_diffrn_reflns_limit_l_min 0
_diffrn_reflns_number 6102
_diffrn_reflns_theta_max 74.85
_diffrn_reflns_theta_min 4.54
_diffrn_standards_decay_% 1.2
_diffrn_standards_interval_time 166.7
_diffrn_standards_number 3
_exptl_absorpt_coefficient_mu 0.898
_exptl_absorpt_correction_type none
_exptl_crystal_colour colourless
_exptl_crystal_density_diffrn 1.441
_exptl_crystal_description parallelpiped
_exptl_crystal_F_000 928
_exptl_crystal_size_max 0.35
_exptl_crystal_size_mid 0.35
_exptl_crystal_size_min 0.20
_refine_diff_density_max 0.30(4)
_refine_diff_density_min -0.26(4)
_refine_ls_extinction_coef 'x = 0.0066(3)'
_refine_ls_extinction_method 'F~c~^*^ = kF~c~[1+0.001xF~c~^2^\l^3^/sin(2\q)]^-1/4^'
_refine_ls_goodness_of_fit_all 1.087
_refine_ls_goodness_of_fit_obs 1.114
_refine_ls_hydrogen_treatment refall
_refine_ls_matrix_type full
_refine_ls_number_parameters 190
_refine_ls_number_reflns 2105
_refine_ls_number_restraints 0
_refine_ls_restrained_S_all 1.087
_refine_ls_restrained_S_obs 1.114
_refine_ls_R_factor_all 0.0336
_refine_ls_R_factor_obs 0.0318
_refine_ls_shift/esd_max 0.001
_refine_ls_shift/esd_mean 0.000
_refine_ls_structure_factor_coef Fsqd
_refine_ls_weighting_scheme
;calc w = 1/[\s^2^(F~o~^2^)+(0.0362P)^2^+1.0198P] where
P = (F~o~^2^+2F~c~^2^)/3
;
_reflns_number_observed 1978
_reflns_number_total 2105
_reflns_observed_criterion >2sigma(I)
_cod_data_source_file ab1182.cif
_cod_data_source_block FH226
_cod_depositor_comments
;
The following automatic conversions were performed:
'_symmetry_cell_setting' value 'Orthorhombic' changed to 'orthorhombic'
according to '/home/saulius/struct/CIF-dictionaries/cif_core.dic'
dictionary named 'cif_core.dic' version 2.4.1 from 2010-06-29.

Automatic conversion script
Id: cif_fix_enum 1527 2010-12-29 10:47:43Z saulius 

The following automatic conversions were performed:

'_symmetry_cell_setting' value 'Orthorhombic' changed to
'orthorhombic' according to
/home/saulius/struct/CIF-dictionaries/cif_core.dic dictionary named
'cif_core.dic' version 2.4.1 from 2010-06-29.

Automatic conversion script
Id: cif_fix_values 1715 2011-07-08 13:25:40Z adriana 
;
_cod_database_code 2010010

loop_
_symmetry_equiv_pos_as_xyz
'x, y, z'
'-x+1/2, -y, z+1/2'
'-x, y+1/2, -z+1/2'
'x+1/2, -y+1/2, -z'
'-x, -y, -z'
'x-1/2, y, -z-1/2'
'x, -y-1/2, z-1/2'
'-x-1/2, y-1/2, z'

loop_
_atom_site_aniso_label
_atom_site_aniso_U_11
_atom_site_aniso_U_22
_atom_site_aniso_U_33
_atom_site_aniso_U_12
_atom_site_aniso_U_13
_atom_site_aniso_U_23
N1 0.0217(5) 0.0134(5) 0.0116(5) -0.0003(4) 0.0009(4) 0.0000(4)
C2 0.0217(5) 0.0146(5) 0.0120(5) -0.0001(4) 0.0009(4) 0.0009(4)
N3 0.0219(5) 0.0134(5) 0.0124(5) 0.0000(4) 0.0008(4) 0.0012(3)
C4 0.0159(5) 0.0130(5) 0.0123(5) 0.0000(4) 0.0003(4) -0.0006(4)
C5 0.0178(5) 0.0126(5) 0.0115(5) -0.0001(4) 0.0002(4) 0.0004(4)
C6 0.0169(5) 0.0130(5) 0.0124(5) -0.0003(4) 0.0003(4) 0.0000(4)
N7 0.0257(5) 0.0138(5) 0.0114(5) -0.0007(4) 0.0007(4) -0.0002(4)
C8 0.0244(6) 0.0149(5) 0.0119(5) -0.0006(4) 0.0010(4) -0.0007(4)
N9 0.0217(5) 0.0108(5) 0.0128(5) -0.0003(4) 0.0007(4) -0.0006(4)
N16 0.0331(6) 0.0111(5) 0.0123(5) -0.0007(4) 0.0014(4) -0.0003(4)
O21 0.0243(5) 0.0272(5) 0.0374(5) 0.0025(4) -0.0040(4) 0.0078(4)
C21 0.0239(6) 0.0146(5) 0.0142(5) -0.0007(5) 0.0000(4) -0.0017(4)
C22 0.0227(6) 0.0100(5) 0.0172(5) -0.0001(4) 0.0015(4) -0.0010(4)
O31 0.0204(4) 0.0162(4) 0.0211(4) -0.0034(3) 0.0019(3) 0.0019(3)
C31 0.0200(6) 0.0277(7) 0.0245(6) -0.0073(5) 0.0003(5) -0.0001(5)
C32 0.0280(7) 0.0267(7) 0.0388(8) -0.0114(6) 0.0047(6) 0.0038(6)

loop_
_atom_site_label
_atom_site_fract_x
_atom_site_fract_y
_atom_site_fract_z
_atom_site_U_iso_or_equiv
_atom_site_thermal_displace_type
_atom_site_calc_flag
_atom_site_refinement_flags
_atom_site_occupancy
_atom_site_disorder_group
_atom_site_type_symbol
N1 0.58396(5) 0.37085(8) -0.10011(11) 0.0156(2) Uani d . 1 . N
C2 0.59014(6) 0.47672(9) -0.13830(13) 0.0161(2) Uani d . 1 . C
N3 0.58984(5) 0.56422(8) -0.04573(11) 0.0159(2) Uani d . 1 . N
C4 0.58102(6) 0.53396(9) 0.10430(13) 0.0137(2) Uani d . 1 . C
C5 0.57416(6) 0.42890(9) 0.16294(13) 0.0140(2) Uani d . 1 . C
C6 0.57671(5) 0.34328(9) 0.05282(13) 0.0141(2) Uani d . 1 . C
N7 0.56333(5) 0.43186(8) 0.32421(11) 0.0170(2) Uani d . 1 . N
C8 0.56467(6) 0.53698(9) 0.35777(13) 0.0170(2) Uani d . 1 . C
N9 0.57521(5) 0.60254(8) 0.23049(11) 0.0151(2) Uani d . 1 . N
N16 0.57088(5) 0.23723(8) 0.08934(12) 0.0188(2) Uani d . 1 . N
O21 0.70574(5) 0.69397(8) 0.23732(12) 0.0296(2) Uani d . 1 . O
C21 0.65844(6) 0.74923(10) 0.19587(13) 0.0176(2) Uani d . 1 . C
C22 0.58360(6) 0.72016(9) 0.22314(14) 0.0166(3) Uani d . 1 . C
O31 0.66365(4) 0.84522(7) 0.12226(10) 0.0192(2) Uani d . 1 . O
C31 0.73399(6) 0.88396(11) 0.0970(2) 0.0241(3) Uani d . 1 . C
C32 0.72915(8) 0.99425(12) 0.0213(2) 0.0312(3) Uani d . 1 . C
H2 0.5951(7) 0.4929(12) -0.2513(17) 0.020(4) Uiso d . 1 . H
H8 0.5589(7) 0.5682(12) 0.4612(18) 0.020(4) Uiso d . 1 . H
H161 0.5730(8) 0.1863(14) 0.009(2) 0.031(4) Uiso d . 1 . H
H162 0.5749(8) 0.2156(14) 0.191(2) 0.031(4) Uiso d . 1 . H
H211 0.5553(7) 0.7500(12) 0.1396(18) 0.016(3) Uiso d . 1 . H
H212 0.5701(7) 0.7535(13) 0.3235(19) 0.021(4) Uiso d . 1 . H
H311 0.7567(8) 0.8281(13) 0.0297(19) 0.029(4) Uiso d . 1 . H
H312 0.7572(9) 0.8838(14) 0.197(2) 0.032(4) Uiso d . 1 . H
H321 0.7754(10) 1.0224(15) 0.004(2) 0.040(5) Uiso d . 1 . H
H322 0.7040(10) 0.9896(17) -0.083(3) 0.051(6) Uiso d . 1 . H
H323 0.7050(10) 1.0468(16) 0.091(2) 0.045(5) Uiso d . 1 . H

loop_
_atom_type_symbol
_atom_type_description
_atom_type_scat_dispersion_real
_atom_type_scat_dispersion_imag
_atom_type_scat_source
C C 0.0181 0.0091 'International Tables Vol C Tables 4.2.6.8 and 6.1.1.4'
H H 0.0000 0.0000 'International Tables Vol C Tables 4.2.6.8 and 6.1.1.4'
O O 0.0492 0.0322 'International Tables Vol C Tables 4.2.6.8 and 6.1.1.4'
N N 0.0311 0.0180 'International Tables Vol C Tables 4.2.6.8 and 6.1.1.4'

loop_
_geom_angle_atom_site_label_1
_geom_angle_atom_site_label_2
_geom_angle_atom_site_label_3
_geom_angle
_geom_angle_publ_flag
C2 N1 C6 118.93(10) yes
N3 C2 N1 129.22(10) yes
N3 C2 H2 114.7(9) yes
N1 C2 H2 116.1(9) yes
C2 N3 C4 110.18(9) yes
N3 C4 N9 126.23(10) yes
N3 C4 C5 127.73(10) yes
N9 C4 C5 106.02(9) yes
C4 C5 N7 110.33(10) yes
C4 C5 C6 116.44(10) yes
N7 C5 C6 133.18(10) yes
N16 C6 N1 118.29(10) yes
N16 C6 C5 124.21(10) yes
N1 C6 C5 117.48(10) yes
C8 N7 C5 103.72(9) yes
N7 C8 N9 113.77(10) yes
N7 C8 H8 125.5(9) ?
N9 C8 H8 120.7(9) ?
C8 N9 C4 106.15(9) yes
C8 N9 C22 129.36(10) yes
C4 N9 C22 124.37(10) yes
C6 N16 H161 118.5(11) ?
C6 N16 H162 119.7(11) ?
H161 N16 H162 120.3(15) ?
O21 C21 O31 125.27(11) yes
O21 C21 C22 124.18(11) yes
O31 C21 C22 110.55(9) yes
N9 C22 C21 110.33(9) yes
N9 C22 H211 109.9(9) ?
C21 C22 H211 110.1(8) ?
N9 C22 H212 110.1(9) ?
C21 C22 H212 107.0(8) ?
H211 C22 H212 109.3(12) ?
C21 O31 C31 115.12(9) yes
O31 C31 C32 107.19(10) yes
O31 C31 H311 106.1(9) ?
C32 C31 H311 113.4(9) ?
O31 C31 H312 107.8(10) ?
C32 C31 H312 114.4(10) ?
H311 C31 H312 107.6(14) ?
C31 C32 H321 108.9(11) ?
C31 C32 H322 110.9(12) ?
H321 C32 H322 109.6(16) ?
C31 C32 H323 110.6(11) ?
H321 C32 H323 107.4(15) ?
H322 C32 H323 109.4(16) ?

loop_
_geom_bond_atom_site_label_1
_geom_bond_atom_site_label_2
_geom_bond_site_symmetry_2
_geom_bond_distance
_geom_bond_publ_flag
N1 C2 . 1.3420(14) yes
N1 C6 . 1.3567(14) yes
C2 N3 . 1.3315(15) yes
C2 H2 . 0.990(15) ?
N3 C4 . 1.3452(14) yes
C4 N9 . 1.3711(14) yes
C4 C5 . 1.3868(15) yes
C5 N7 . 1.3942(14) yes
C5 C6 . 1.4093(15) yes
C6 N16 . 1.3402(14) yes
N7 C8 . 1.3188(15) yes
C8 N9 . 1.3670(15) yes
C8 H8 . 0.97(2) ?
N9 C22 . 1.4506(14) yes
N16 H161 . 0.93(2) ?
N16 H162 . 0.91(2) ?
O21 C21 . 1.1973(15) yes
C21 O31 . 1.3367(14) yes
C21 C22 . 1.520(2) yes
C22 H211 . 0.973(15) ?
C22 H212 . 0.99(2) ?
O31 C31 . 1.4668(14) yes
C31 C32 . 1.500(2) yes
C31 H311 . 1.00(2) ?
C31 H312 . 0.97(2) ?
C32 H321 . 0.98(2) ?
C32 H322 . 1.02(2) ?
C32 H323 . 1.00(2) ?

loop_
_geom_torsion_atom_site_label_1
_geom_torsion_atom_site_label_2
_geom_torsion_atom_site_label_3
_geom_torsion_atom_site_label_4
_geom_torsion
_geom_torsion_publ_flag
C6 N1 C2 N3 -0.6(2) yes
N1 C2 N3 C4 -0.9(2) yes
C2 N3 C4 N9 -177.06(11) yes
C2 N3 C4 C5 1.1(2) yes
N3 C4 C5 N7 -177.76(11) yes
N9 C4 C5 N7 0.70(13) yes
N3 C4 C5 C6 0.0(2) yes
N9 C4 C5 C6 178.48(9) yes
C2 N1 C6 N16 -179.72(10) yes
C2 N1 C6 C5 1.8(2) yes
C4 C5 C6 N16 -179.93(11) yes
N7 C5 C6 N16 -2.8(2) yes
C4 C5 C6 N1 -1.5(2) yes
N7 C5 C6 N1 175.64(12) yes
C4 C5 N7 C8 -0.61(13) yes
C6 C5 N7 C8 -177.89(12) yes
C5 N7 C8 N9 0.30(13) yes
N7 C8 N9 C4 0.12(14) yes
N7 C8 N9 C22 -176.11(11) yes
N3 C4 N9 C8 178.00(11) yes
C5 C4 N9 C8 -0.49(12) yes
N3 C4 N9 C22 -5.5(2) yes
C5 C4 N9 C22 175.98(10) yes
C8 N9 C22 C21 104.65(13) yes
C4 N9 C22 C21 -70.96(14) yes
O21 C21 C22 N9 -28.5(2) yes
O31 C21 C22 N9 152.62(9) yes
O21 C21 O31 C31 -1.9(2) yes
C22 C21 O31 C31 177.04(9) yes
C21 O31 C31 C32 -177.14(10) yes

loop_
_cod_related_entry_id
_cod_related_entry_database
_cod_related_entry_code
1 ChemSpider 599776
